data_7206375
loop_
_publ_author_name
'Mocilac, Pavle'
'Gallagher, John F.'

_publ_section_title
;
 Structural systematics and conformational analyses of a 3 \\times 3
 isomer grid of nine N-(tolyl)pyridinecarboxamides and three
 chlorinated relatives
;
_journal_issue 17
_journal_name_full CrystEngComm
_journal_page_first 5354
_journal_paper_doi 10.1039/c1ce05169e
_journal_volume 13
_journal_year 2011
_chemical_formula_moiety 'C13 H12 N2 O'
_chemical_formula_sum 'C13 H12 N2 O'
_chemical_formula_weight 212.25
_chemical_melting_point 387
_chemical_name_common NmmM
_chemical_name_systematic
;
?
;
_space_group_IT_number 2
_symmetry_cell_setting triclinic
_symmetry_space_group_name_Hall '-P 1'
_symmetry_space_group_name_H-M 'P -1'
_atom_sites_solution_hydrogens geom
_atom_sites_solution_primary direct
_atom_sites_solution_secondary difmap
_audit_creation_method SHELXL-97
_cell_angle_alpha 86.958(3)
_cell_angle_beta 86.980(3)
_cell_angle_gamma 71.410(3)
_cell_formula_units_Z 4
_cell_length_a 9.3767(4)
_cell_length_b 9.9187(3)
_cell_length_c 12.3386(4)
_cell_measurement_reflns_used 11494
_cell_measurement_temperature 294(2)
_cell_measurement_theta_max 31.5
_cell_measurement_theta_min 3.6
_cell_volume 1085.36(7)
_computing_cell_refinement
;
CrysAlisPro, Oxford Diffraction Ltd.,
Version 1.171.33.55 (release 05-01-2010 CrysAlis171 .NET)
(compiled Jan 5 2010,16:28:46)
;
_computing_data_collection
;
CrysAlisPro, Oxford Diffraction Ltd.,
Version 1.171.33.55 (release 05-01-2010 CrysAlis171 .NET)
(compiled Jan 5 2010,16:28:46)
;
_computing_data_reduction
;
CrysAlisPro, Oxford Diffraction Ltd.,
Version 1.171.33.55 (release 05-01-2010 CrysAlis171 .NET)
(compiled Jan 5 2010,16:28:46)
;
_computing_molecular_graphics 'PLATON (Spek, 2009)'
_computing_publication_material SHELXL97
_computing_structure_refinement 'SHELXL97 (Sheldrick, 2008) and SORTX (McArdle, 1995)'
_computing_structure_solution 'SHELXS97 (Sheldrick, 2008)'
_diffrn_ambient_temperature 294(1)
_diffrn_measured_fraction_theta_full 0.998
_diffrn_measured_fraction_theta_max 0.961
_diffrn_measurement_device 'Xcalibur, Sapphire3, Gemini ultra'
_diffrn_measurement_method '\w scans'
_diffrn_radiation_monochromator graphite
_diffrn_radiation_source 'Enhance (Mo) X-ray Source'
_diffrn_radiation_type MoK\a
_diffrn_radiation_wavelength 0.71073
_diffrn_reflns_av_R_equivalents 0.0255
_diffrn_reflns_av_sigmaI/netI 0.0284
_diffrn_reflns_limit_h_max 13
_diffrn_reflns_limit_h_min -13
_diffrn_reflns_limit_k_max 14
_diffrn_reflns_limit_k_min -14
_diffrn_reflns_limit_l_max 17
_diffrn_reflns_limit_l_min -18
_diffrn_reflns_number 26207
_diffrn_reflns_theta_full 31.56
_diffrn_reflns_theta_max 31.56
_diffrn_reflns_theta_min 3.62
_diffrn_standards_decay_% 1
_diffrn_standards_interval_time 60
_diffrn_standards_number 26646
_exptl_absorpt_coefficient_mu 0.084
_exptl_absorpt_correction_T_max 0.985
_exptl_absorpt_correction_T_min 0.964
_exptl_absorpt_correction_type analytical
_exptl_absorpt_process_details '(ABSFAC, Clark and Reid, 1998)'
_exptl_crystal_colour colourless
_exptl_crystal_density_diffrn 1.299
_exptl_crystal_density_method 'not measured'
_exptl_crystal_description Block
_exptl_crystal_F_000 448
_exptl_crystal_size_max 0.44
_exptl_crystal_size_mid 0.34
_exptl_crystal_size_min 0.18
_refine_diff_density_max 0.285
_refine_diff_density_min -0.239
_refine_diff_density_rms 0.048
_refine_ls_extinction_method none
_refine_ls_goodness_of_fit_ref 1.094
_refine_ls_hydrogen_treatment mixed
_refine_ls_matrix_type full
_refine_ls_number_parameters 299
_refine_ls_number_reflns 6987
_refine_ls_number_restraints 0
_refine_ls_restrained_S_all 1.094
_refine_ls_R_factor_all 0.0754
_refine_ls_R_factor_gt 0.0565
_refine_ls_shift/su_max 0.000
_refine_ls_shift/su_mean 0.000
_refine_ls_structure_factor_coef Fsqd
_refine_ls_weighting_details 'w=1/[\s^2^(Fo^2^)+(0.0712P)^2^+0.4747P] where P=(Fo^2^+2Fc^2^)/3'
_refine_ls_weighting_scheme calc
_refine_ls_wR_factor_gt 0.1735
_refine_ls_wR_factor_ref 0.1789
_reflns_number_gt 4966
_reflns_number_total 6987
_reflns_threshold_expression I>2\s(I)
_cod_data_source_file c1ce05169e.txt
_cod_data_source_block NmmM_[10-006]
_cod_depositor_comments
;
The following automatic conversions were performed:

'_symmetry_cell_setting' value 'Triclinic' changed to 'triclinic'
according to /home/saulius/struct/CIF-dictionaries/cif_core.dic
dictionary named 'cif_core.dic' version 2.4.1 from
2010-06-29.

'_exptl_absorpt_correction_type' value 'Analytical'
changed to 'analytical' according to
/home/saulius/struct/CIF-dictionaries/cif_core.dic dictionary named
'cif_core.dic' version 2.4.1 from 2010-06-29.

Automatic conversion script
Id: cif_fix_values 1715 2011-07-08 13:25:40Z adriana 
;
_cod_database_code 7206375

loop_
_symmetry_equiv_pos_as_xyz
'x, y, z'
'-x, -y, -z'

loop_
_atom_site_label
_atom_site_type_symbol
_atom_site_fract_x
_atom_site_fract_y
_atom_site_fract_z
_atom_site_U_iso_or_equiv
_atom_site_adp_type
_atom_site_occupancy
_atom_site_symmetry_multiplicity
_atom_site_calc_flag
_atom_site_refinement_flags
O1A O 0.08761(18) 0.16532(17) -0.00760(11) 0.0600(5) Uani 1 1 d .
C1A C 0.16674(19) 0.08378(18) -0.07310(13) 0.0350(4) Uani 1 1 d .
N1A N 0.26234(18) -0.04707(15) -0.04749(11) 0.0357(3) Uani 1 1 d .
H1A H 0.312(3) -0.104(2) -0.1026(19) 0.049(6) Uiso 1 1 d .
C11A C 0.29092(18) -0.11337(18) 0.05722(13) 0.0322(3) Uani 1 1 d .
C12A C 0.2702(2) -0.03757(19) 0.15161(13) 0.0364(4) Uani 1 1 d .
H12A H 0.2274 0.0609 0.1484 0.044 Uiso 1 1 calc R
C13A C 0.3136(2) -0.1090(2) 0.25119(14) 0.0391(4) Uani 1 1 d .
C14A C 0.3749(2) -0.2560(2) 0.25548(16) 0.0456(5) Uani 1 1 d .
H14A H 0.4048 -0.3042 0.3213 0.055 Uiso 1 1 calc R
C15A C 0.3914(2) -0.3308(2) 0.16198(17) 0.0454(4) Uani 1 1 d .
H15A H 0.4307 -0.4296 0.1657 0.054 Uiso 1 1 calc R
C16A C 0.3505(2) -0.26109(19) 0.06284(15) 0.0381(4) Uani 1 1 d .
H16A H 0.3627 -0.3126 0.0003 0.046 Uiso 1 1 calc R
C17A C 0.2946(3) -0.0253(3) 0.35246(16) 0.0572(6) Uani 1 1 d .
H17A H 0.3698 -0.0760 0.4028 0.086 Uiso 0.50 1 calc PR
H17B H 0.1963 -0.0129 0.3852 0.086 Uiso 0.50 1 calc PR
H17C H 0.3056 0.0661 0.3339 0.086 Uiso 0.50 1 calc PR
H17D H 0.2113 0.0608 0.3451 0.086 Uiso 0.50 1 calc PR
H17E H 0.3848 -0.0022 0.3627 0.086 Uiso 0.50 1 calc PR
H17F H 0.2755 -0.0813 0.4140 0.086 Uiso 0.50 1 calc PR
C21A C 0.16440(19) 0.12420(17) -0.19224(12) 0.0305(3) Uani 1 1 d .
C22A C 0.02933(19) 0.20978(19) -0.23484(13) 0.0356(4) Uani 1 1 d .
H22A H -0.0550 0.2387 -0.1881 0.043 Uiso 1 1 calc R
N23A N 0.01460(18) 0.25249(17) -0.33948(12) 0.0407(3) Uani 1 1 d .
C24A C 0.1376(2) 0.2100(2) -0.40465(14) 0.0411(4) Uani 1 1 d .
H24A H 0.1290 0.2380 -0.4778 0.049 Uiso 1 1 calc R
C25A C 0.2763(2) 0.1273(2) -0.36967(15) 0.0429(4) Uani 1 1 d .
H25A H 0.3592 0.1013 -0.4179 0.051 Uiso 1 1 calc R
C26A C 0.2901(2) 0.08341(19) -0.26149(14) 0.0382(4) Uani 1 1 d .
H26A H 0.3825 0.0273 -0.2357 0.046 Uiso 1 1 calc R
O1B O 0.43600(15) 0.35216(15) 0.51592(10) 0.0462(3) Uani 1 1 d .
C1B C 0.34111(18) 0.42279(17) 0.45405(12) 0.0307(3) Uani 1 1 d .
N1B N 0.22938(17) 0.54310(16) 0.48076(11) 0.0350(3) Uani 1 1 d .
H1B H 0.176(2) 0.598(2) 0.4274(18) 0.042(6) Uiso 1 1 d .
C11B C 0.20190(18) 0.60329(18) 0.58457(13) 0.0317(3) Uani 1 1 d .
C12B C 0.2226(2) 0.5203(2) 0.68050(13) 0.0356(4) Uani 1 1 d .
H12B H 0.2635 0.4218 0.6779 0.043 Uiso 1 1 calc R
C13B C 0.1824(2) 0.5840(2) 0.78068(14) 0.0392(4) Uani 1 1 d .
C14B C 0.1244(2) 0.7309(2) 0.78349(16) 0.0451(5) Uani 1 1 d .
H14B H 0.0977 0.7743 0.8498 0.054 Uiso 1 1 calc R
C15B C 0.1059(2) 0.8135(2) 0.68799(17) 0.0453(4) Uani 1 1 d .
H15B H 0.0675 0.9121 0.6908 0.054 Uiso 1 1 calc R
C16B C 0.1441(2) 0.75066(19) 0.58812(15) 0.0384(4) Uani 1 1 d .
H16B H 0.1311 0.8066 0.5242 0.046 Uiso 1 1 calc R
C17B C 0.1998(3) 0.4927(3) 0.88404(16) 0.0582(6) Uani 1 1 d .
H17G H 0.2414 0.3942 0.8669 0.087 Uiso 0.50 1 calc PR
H17H H 0.1031 0.5086 0.9204 0.087 Uiso 0.50 1 calc PR
H17I H 0.2660 0.5171 0.9306 0.087 Uiso 0.50 1 calc PR
H17J H 0.1656 0.5524 0.9451 0.087 Uiso 0.50 1 calc PR
H17K H 0.3039 0.4380 0.8915 0.087 Uiso 0.50 1 calc PR
H17L H 0.1411 0.4295 0.8813 0.087 Uiso 0.50 1 calc PR
C21B C 0.34038(18) 0.37857(16) 0.33955(12) 0.0287(3) Uani 1 1 d .
C22B C 0.47763(19) 0.29986(18) 0.29173(13) 0.0338(3) Uani 1 1 d .
H22B H 0.5638 0.2801 0.3316 0.041 Uiso 1 1 calc R
N23B N 0.49164(17) 0.25132(16) 0.19133(12) 0.0380(3) Uani 1 1 d .
C24B C 0.3664(2) 0.2804(2) 0.13560(14) 0.0386(4) Uani 1 1 d .
H24B H 0.3747 0.2481 0.0654 0.046 Uiso 1 1 calc R
C25B C 0.2254(2) 0.3559(2) 0.17659(14) 0.0400(4) Uani 1 1 d .
H25B H 0.1410 0.3724 0.1352 0.048 Uiso 1 1 calc R
C26B C 0.21175(19) 0.40644(19) 0.28016(14) 0.0357(4) Uani 1 1 d .
H26B H 0.1181 0.4582 0.3095 0.043 Uiso 1 1 calc R

loop_
_atom_site_aniso_label
_atom_site_aniso_U_11
_atom_site_aniso_U_22
_atom_site_aniso_U_33
_atom_site_aniso_U_23
_atom_site_aniso_U_13
_atom_site_aniso_U_12
O1A 0.0642(10) 0.0573(9) 0.0314(7) -0.0059(6) 0.0025(6) 0.0187(7)
C1A 0.0361(8) 0.0374(8) 0.0244(7) -0.0012(6) -0.0015(6) -0.0015(7)
N1A 0.0442(8) 0.0314(7) 0.0243(6) -0.0009(5) -0.0003(6) -0.0019(6)
C11A 0.0316(8) 0.0348(8) 0.0273(7) 0.0040(6) -0.0015(6) -0.0071(6)
C12A 0.0408(9) 0.0374(9) 0.0292(8) 0.0010(6) -0.0040(6) -0.0097(7)
C13A 0.0345(8) 0.0558(11) 0.0275(8) 0.0044(7) -0.0046(6) -0.0152(8)
C14A 0.0407(10) 0.0560(12) 0.0361(9) 0.0177(8) -0.0078(7) -0.0118(8)
C15A 0.0437(10) 0.0363(9) 0.0493(11) 0.0129(8) -0.0002(8) -0.0057(8)
C16A 0.0391(9) 0.0351(9) 0.0366(9) 0.0010(7) 0.0019(7) -0.0075(7)
C17A 0.0581(13) 0.0807(16) 0.0304(9) -0.0018(9) -0.0074(9) -0.0178(12)
C21A 0.0352(8) 0.0282(7) 0.0243(7) -0.0012(5) -0.0032(6) -0.0045(6)
C22A 0.0334(8) 0.0377(9) 0.0300(8) -0.0019(6) -0.0013(6) -0.0031(7)
N23A 0.0380(8) 0.0459(9) 0.0317(7) 0.0039(6) -0.0070(6) -0.0043(6)
C24A 0.0451(10) 0.0478(10) 0.0279(8) 0.0054(7) -0.0041(7) -0.0117(8)
C25A 0.0411(10) 0.0486(10) 0.0324(8) 0.0022(7) 0.0061(7) -0.0067(8)
C26A 0.0334(8) 0.0381(9) 0.0353(8) 0.0035(7) -0.0012(6) -0.0010(7)
O1B 0.0418(7) 0.0541(8) 0.0285(6) -0.0001(5) -0.0057(5) 0.0054(6)
C1B 0.0306(7) 0.0345(8) 0.0237(7) -0.0012(6) 0.0002(5) -0.0057(6)
N1B 0.0382(7) 0.0364(7) 0.0226(6) -0.0039(5) -0.0043(5) 0.0000(6)
C11B 0.0280(7) 0.0385(8) 0.0267(7) -0.0079(6) -0.0009(6) -0.0066(6)
C12B 0.0360(8) 0.0404(9) 0.0286(7) -0.0051(6) -0.0002(6) -0.0092(7)
C13B 0.0324(8) 0.0581(11) 0.0290(8) -0.0088(7) 0.0018(6) -0.0162(8)
C14B 0.0351(9) 0.0616(12) 0.0401(9) -0.0244(9) 0.0049(7) -0.0146(8)
C15B 0.0375(9) 0.0422(10) 0.0543(11) -0.0206(8) -0.0019(8) -0.0070(8)
C16B 0.0360(9) 0.0378(9) 0.0385(9) -0.0060(7) -0.0047(7) -0.0065(7)
C17B 0.0610(14) 0.0835(17) 0.0294(9) -0.0030(9) 0.0030(9) -0.0226(12)
C21B 0.0302(7) 0.0283(7) 0.0244(6) -0.0010(5) 0.0002(5) -0.0049(6)
C22B 0.0294(8) 0.0373(8) 0.0294(7) -0.0026(6) -0.0010(6) -0.0028(6)
N23B 0.0364(7) 0.0396(8) 0.0326(7) -0.0087(6) 0.0023(6) -0.0037(6)
C24B 0.0435(9) 0.0432(9) 0.0286(8) -0.0081(7) -0.0001(7) -0.0124(8)
C25B 0.0361(9) 0.0494(10) 0.0335(8) -0.0061(7) -0.0069(7) -0.0107(8)
C26B 0.0297(8) 0.0407(9) 0.0325(8) -0.0052(7) -0.0004(6) -0.0048(7)

loop_
_atom_type_symbol
_atom_type_description
_atom_type_scat_dispersion_real
_atom_type_scat_dispersion_imag
_atom_type_scat_source
C C 0.0033 0.0016 'International Tables Vol C Tables 4.2.6.8 and 6.1.1.4'
H H 0.0000 0.0000 'International Tables Vol C Tables 4.2.6.8 and 6.1.1.4'
N N 0.0061 0.0033 'International Tables Vol C Tables 4.2.6.8 and 6.1.1.4'
O O 0.0106 0.0060 'International Tables Vol C Tables 4.2.6.8 and 6.1.1.4'

loop_
_geom_angle_atom_site_label_1
_geom_angle_atom_site_label_2
_geom_angle_atom_site_label_3
_geom_angle
O1A C1A N1A 124.68(15)
O1A C1A C21A 120.84(15)
N1A C1A C21A 114.48(14)
C1A N1A C11A 127.54(14)
C1A N1A H1A 118.5(15)
C11A N1A H1A 113.8(15)
C16A C11A C12A 119.71(15)
C16A C11A N1A 117.06(15)
C12A C11A N1A 123.13(15)
C11A C12A C13A 120.20(17)
C11A C12A H12A 119.9
C13A C12A H12A 119.9
C14A C13A C12A 119.53(17)
C14A C13A C17A 120.76(17)
C12A C13A C17A 119.72(19)
C15A C14A C13A 119.94(16)
C15A C14A H14A 120.0
C13A C14A H14A 120.0
C14A C15A C16A 121.02(18)
C14A C15A H15A 119.5
C16A C15A H15A 119.5
C15A C16A C11A 119.57(17)
C15A C16A H16A 120.2
C11A C16A H16A 120.2
C13A C17A H17A 109.5
C13A C17A H17B 109.5
H17A C17A H17B 109.5
C13A C17A H17C 109.5
H17A C17A H17C 109.5
H17B C17A H17C 109.5
C13A C17A H17D 109.5
H17A C17A H17D 141.1
H17B C17A H17D 56.3
H17C C17A H17D 56.3
C13A C17A H17E 109.5
H17A C17A H17E 56.3
H17B C17A H17E 141.1
H17C C17A H17E 56.3
H17D C17A H17E 109.5
C13A C17A H17F 109.5
H17A C17A H17F 56.3
H17B C17A H17F 56.3
H17C C17A H17F 141.1
H17D C17A H17F 109.5
H17E C17A H17F 109.5
C26A C21A C22A 118.15(15)
C26A C21A C1A 123.46(14)
C22A C21A C1A 118.38(14)
N23A C22A C21A 123.39(16)
N23A C22A H22A 118.3
C21A C22A H22A 118.3
C24A N23A C22A 117.08(15)
N23A C24A C25A 123.68(16)
N23A C24A H24A 118.2
C25A C24A H24A 118.2
C24A C25A C26A 118.73(17)
C24A C25A H25A 120.6
C26A C25A H25A 120.6
C25A C26A C21A 118.96(16)
C25A C26A H26A 120.5
C21A C26A H26A 120.5
O1B C1B N1B 124.49(15)
O1B C1B C21B 120.63(14)
N1B C1B C21B 114.88(13)
C1B N1B C11B 125.74(14)
C1B N1B H1B 118.4(14)
C11B N1B H1B 115.2(14)
C16B C11B C12B 120.03(15)
C16B C11B N1B 117.45(15)
C12B C11B N1B 122.42(15)
C11B C12B C13B 120.37(17)
C11B C12B H12B 119.8
C13B C12B H12B 119.8
C14B C13B C12B 119.23(17)
C14B C13B C17B 120.81(17)
C12B C13B C17B 119.95(19)
C13B C14B C15B 120.32(16)
C13B C14B H14B 119.8
C15B C14B H14B 119.8
C14B C15B C16B 120.68(18)
C14B C15B H15B 119.7
C16B C15B H15B 119.7
C15B C16B C11B 119.35(18)
C15B C16B H16B 120.3
C11B C16B H16B 120.3
C13B C17B H17G 109.5
C13B C17B H17H 109.5
H17G C17B H17H 109.5
C13B C17B H17I 109.5
H17G C17B H17I 109.5
H17H C17B H17I 109.5
C13B C17B H17J 109.5
H17G C17B H17J 141.1
H17H C17B H17J 56.3
H17I C17B H17J 56.3
C13B C17B H17K 109.5
H17G C17B H17K 56.3
H17H C17B H17K 141.1
H17I C17B H17K 56.3
H17J C17B H17K 109.5
C13B C17B H17L 109.5
H17G C17B H17L 56.3
H17H C17B H17L 56.3
H17I C17B H17L 141.1
H17J C17B H17L 109.5
H17K C17B H17L 109.5
C26B C21B C22B 118.15(14)
C26B C21B C1B 124.34(14)
C22B C21B C1B 117.46(14)
N23B C22B C21B 123.31(15)
N23B C22B H22B 118.3
C21B C22B H22B 118.3
C24B N23B C22B 117.37(15)
N23B C24B C25B 123.48(15)
N23B C24B H24B 118.3
C25B C24B H24B 118.3
C24B C25B C26B 118.88(16)
C24B C25B H25B 120.6
C26B C25B H25B 120.6
C25B C26B C21B 118.79(15)
C25B C26B H26B 120.6
C21B C26B H26B 120.6

loop_
_geom_bond_atom_site_label_1
_geom_bond_atom_site_label_2
_geom_bond_distance
O1A C1A 1.217(2)
C1A N1A 1.354(2)
C1A C21A 1.502(2)
N1A C11A 1.417(2)
N1A H1A 0.91(2)
C11A C16A 1.391(2)
C11A C12A 1.391(2)
C12A C13A 1.398(2)
C12A H12A 0.9300
C13A C14A 1.385(3)
C13A C17A 1.508(3)
C14A C15A 1.380(3)
C14A H14A 0.9300
C15A C16A 1.383(3)
C15A H15A 0.9300
C16A H16A 0.9300
C17A H17A 0.9600
C17A H17B 0.9600
C17A H17C 0.9600
C17A H17D 0.9600
C17A H17E 0.9600
C17A H17F 0.9600
C21A C26A 1.382(2)
C21A C22A 1.392(2)
C22A N23A 1.338(2)
C22A H22A 0.9300
N23A C24A 1.335(2)
C24A C25A 1.376(3)
C24A H24A 0.9300
C25A C26A 1.381(2)
C25A H25A 0.9300
C26A H26A 0.9300
O1B C1B 1.2176(19)
C1B N1B 1.356(2)
C1B C21B 1.502(2)
N1B C11B 1.418(2)
N1B H1B 0.89(2)
C11B C16B 1.390(2)
C11B C12B 1.391(2)
C12B C13B 1.397(2)
C12B H12B 0.9300
C13B C14B 1.385(3)
C13B C17B 1.510(3)
C14B C15B 1.385(3)
C14B H14B 0.9300
C15B C16B 1.389(3)
C15B H15B 0.9300
C16B H16B 0.9300
C17B H17G 0.9600
C17B H17H 0.9600
C17B H17I 0.9600
C17B H17J 0.9600
C17B H17K 0.9600
C17B H17L 0.9600
C21B C26B 1.388(2)
C21B C22B 1.394(2)
C22B N23B 1.338(2)
C22B H22B 0.9300
N23B C24B 1.335(2)
C24B C25B 1.379(3)
C24B H24B 0.9300
C25B C26B 1.382(2)
C25B H25B 0.9300
C26B H26B 0.9300

loop_
_geom_hbond_atom_site_label_D
_geom_hbond_atom_site_label_H
_geom_hbond_atom_site_label_A
_geom_hbond_distance_DH
_geom_hbond_distance_HA
_geom_hbond_distance_DA
_geom_hbond_angle_DHA
_geom_hbond_site_symmetry_A
_geom_hbond_publ_flag
N1A H1A N23B 0.91(2) 2.23(2) 3.090(2) 157(2) 2_655 yes
N1B H1B N23A 0.89(2) 2.22(2) 3.078(2) 160.7(19) 2_565 yes
C12A H12A O1A 0.93 2.38 2.929(2) 117 . yes
C12B H12B O1B 0.93 2.49 2.952(2) 111 . yes
C14A H14A O1B 0.93 2.50 3.343(2) 151 2_656 yes
C14B H14B O1A 0.93 2.50 3.328(2) 148 2_566 yes
C22A H22A Cg1 0.93 2.82 3.555(2) 137 2_555 yes
C22B H22B Cg2 0.93 2.76 3.512(2) 138 2_666 yes

loop_
_geom_torsion_atom_site_label_1
_geom_torsion_atom_site_label_2
_geom_torsion_atom_site_label_3
_geom_torsion_atom_site_label_4
_geom_torsion
O1A C1A N1A C11A -0.9(3)
C21A C1A N1A C11A 178.88(16)
C1A N1A C11A C16A 158.33(18)
C1A N1A C11A C12A -25.4(3)
C16A C11A C12A C13A 2.1(3)
N1A C11A C12A C13A -174.09(16)
C11A C12A C13A C14A -1.1(3)
C11A C12A C13A C17A 178.33(18)
C12A C13A C14A C15A -0.5(3)
C17A C13A C14A C15A 179.99(19)
C13A C14A C15A C16A 1.3(3)
C14A C15A C16A C11A -0.4(3)
C12A C11A C16A C15A -1.3(3)
N1A C11A C16A C15A 175.07(17)
O1A C1A C21A C26A 145.1(2)
N1A C1A C21A C26A -34.7(3)
O1A C1A C21A C22A -33.5(3)
N1A C1A C21A C22A 146.67(17)
C26A C21A C22A N23A 1.1(3)
C1A C21A C22A N23A 179.76(17)
C21A C22A N23A C24A -0.4(3)
C22A N23A C24A C25A -0.7(3)
N23A C24A C25A C26A 0.9(3)
C24A C25A C26A C21A -0.1(3)
C22A C21A C26A C25A -0.8(3)
C1A C21A C26A C25A -179.43(18)
O1B C1B N1B C11B -2.1(3)
C21B C1B N1B C11B 177.17(16)
C1B N1B C11B C16B 147.23(18)
C1B N1B C11B C12B -36.5(3)
C16B C11B C12B C13B 1.5(3)
N1B C11B C12B C13B -174.73(16)
C11B C12B C13B C14B -1.2(3)
C11B C12B C13B C17B 177.68(18)
C12B C13B C14B C15B 0.3(3)
C17B C13B C14B C15B -178.62(19)
C13B C14B C15B C16B 0.5(3)
C14B C15B C16B C11B -0.2(3)
C12B C11B C16B C15B -0.7(3)
N1B C11B C16B C15B 175.64(16)
O1B C1B C21B C26B 149.71(18)
N1B C1B C21B C26B -29.6(2)
O1B C1B C21B C22B -27.8(2)
N1B C1B C21B C22B 152.85(16)
C26B C21B C22B N23B 0.7(3)
C1B C21B C22B N23B 178.42(16)
C21B C22B N23B C24B -0.3(3)
C22B N23B C24B C25B -0.6(3)
N23B C24B C25B C26B 1.0(3)
C24B C25B C26B C21B -0.5(3)
C22B C21B C26B C25B -0.3(3)
C1B C21B C26B C25B -177.85(16)
